data_7702461
loop_
_publ_author_name
'Cl\'erac, Rodolphe'
'Cotton, F. Albert'
'Daniels, Lee M.'
'Dunbar, Kim R.'
'Murillo, Carlos A.'
'Wang, Xiaoping'

_publ_section_title
;
 Structural and magnetic properties of Co3(dpa)4Br2&#x200A;&#x2020;
;
_journal_issue 4
_journal_name_full 'Journal of the Chemical Society, Dalton Transactions'
_journal_page_first 386
_journal_paper_doi 10.1039/b007876j
_journal_year 2001
_chemical_compound_source synthesis
_chemical_formula_structural Co3(dpa)4Br2.1.75Tol.0.5Hex
_chemical_formula_sum 'C55.25 H53 Br2 Co3 N12'
_chemical_formula_weight 1221.71
_space_group_IT_number 2
_space_group_name_Hall '-P 1'
_space_group_name_H-M_alt 'P -1'
_symmetry_cell_setting triclinic
_symmetry_space_group_name_H-M 'P -1'
_atom_sites_solution_hydrogens geom
_atom_sites_solution_primary direct
_atom_sites_solution_secondary difmap
_audit_creation_method SHELXL
_cell_angle_alpha 81.220(2)
_cell_angle_beta 82.232(2)
_cell_angle_gamma 62.411(1)
_cell_formula_units_Z 4
_cell_length_a 17.007(1)
_cell_length_b 18.228(1)
_cell_length_c 19.321(2)
_cell_measurement_reflns_used 4125
_cell_measurement_temperature 213(2)
_cell_measurement_theta_max 27.297
_cell_measurement_theta_min 2.351
_cell_volume 5232.1(7)
_computing_cell_refinement SAINT
_computing_data_collection SMART
_computing_data_reduction SADABS
_computing_structure_refinement 'SHELXL-93 (Sheldrick, 1993)'
_computing_structure_solution 'SHELXS-86 (Sheldrick, 1990)'
_diffrn_ambient_temperature 213(2)
_diffrn_measurement_device 'Bruker SMART 1000'
_diffrn_measurement_method '\w scans'
_diffrn_radiation_monochromator graphite
_diffrn_radiation_source 'normal-focus sealed tube'
_diffrn_radiation_type MoK\a
_diffrn_radiation_wavelength 0.71073
_diffrn_reflns_av_R_equivalents 0.0460
_diffrn_reflns_av_sigmaI/netI 0.0978
_diffrn_reflns_limit_h_max 22
_diffrn_reflns_limit_h_min -19
_diffrn_reflns_limit_k_max 23
_diffrn_reflns_limit_k_min -23
_diffrn_reflns_limit_l_max 21
_diffrn_reflns_limit_l_min -25
_diffrn_reflns_number 36033
_diffrn_reflns_theta_max 27.53
_diffrn_reflns_theta_min 1.59
_exptl_absorpt_coefficient_mu 2.518
_exptl_absorpt_correction_T_max 0.7726
_exptl_absorpt_correction_T_min 0.4139
_exptl_absorpt_correction_type analytical
_exptl_crystal_colour brown
_exptl_crystal_density_diffrn 1.551
_exptl_crystal_density_meas ?
_exptl_crystal_description plate
_exptl_crystal_F_000 2478
_exptl_crystal_size_max 0.39
_exptl_crystal_size_mid 0.34
_exptl_crystal_size_min 0.10
_refine_diff_density_max 1.199
_refine_diff_density_min -0.575
_refine_diff_density_rms 0.100
_refine_ls_extinction_method none
_refine_ls_goodness_of_fit_all 1.002
_refine_ls_goodness_of_fit_obs 1.175
_refine_ls_hydrogen_treatment noref
_refine_ls_matrix_type full
_refine_ls_number_parameters 1199
_refine_ls_number_reflns 23143
_refine_ls_number_restraints 3
_refine_ls_restrained_S_all 1.003
_refine_ls_restrained_S_obs 1.176
_refine_ls_R_factor_all 0.1170
_refine_ls_R_factor_obs 0.0515
_refine_ls_shift/esd_max 0.005
_refine_ls_shift/esd_mean 0.000
_refine_ls_structure_factor_coef Fsqd
_refine_ls_weighting_details 'w=1/[\s^2^(Fo^2^)+(0.0531P)^2^] where P=(Fo^2^+2Fc^2^)/3'
_refine_ls_weighting_scheme calc
_refine_ls_wR_factor_all 0.1385
_refine_ls_wR_factor_obs 0.1159
_reflns_number_observed 12280
_reflns_number_total 23143
_reflns_observed_criterion >2sigma(I)
_cod_data_source_file b007876j.txt
_cod_data_source_block 1-1.75C7H8.0.5C6H14_at_213K
_cod_depositor_comments
;
The following automatic conversions were performed:

data item '_exptl_crystal_density_meas' value 'not measured' was
changed to '?' -- the value is perceived as not measured.

data item '_refine_ls_weighting_scheme' value 'calc
w=1/[\s^2^(Fo^2^)+(0.0531P)^2^] where P=(Fo^2^+2Fc^2^)/3' was changed
to 'calc'. A new data item '_refine_ls_weighting_details' was created
with the value set to 'w=1/[\s^2^(Fo^2^)+(0.0531P)^2^] where
P=(Fo^2^+2Fc^2^)/3'.

Automatic conversion script
Id: cif_fix_values 6909 2019-04-08 15:41:33Z antanas 
;
_cod_original_sg_symbol_H-M P-1
_cod_database_code 7702461

loop_
_symmetry_equiv_pos_as_xyz
'x, y, z'
'-x, -y, -z'

loop_
_atom_site_aniso_label
_atom_site_aniso_U_11
_atom_site_aniso_U_22
_atom_site_aniso_U_33
_atom_site_aniso_U_23
_atom_site_aniso_U_13
_atom_site_aniso_U_12
Co1 0.0344(4) 0.0405(4) 0.0269(4) -0.0074(3) 0.0036(3) -0.0199(3)
Co2 0.0266(3) 0.0294(4) 0.0251(4) -0.0056(3) 0.0008(3) -0.0127(3)
Co3 0.0340(4) 0.0343(4) 0.0328(4) -0.0076(3) -0.0021(3) -0.0138(3)
Br1 0.0677(4) 0.0778(5) 0.0376(4) -0.0080(3) 0.0140(3) -0.0436(4)
Br2 0.0554(4) 0.0511(4) 0.0400(3) -0.0040(3) 0.0074(3) -0.0334(3)
N1 0.041(3) 0.043(3) 0.026(2) -0.005(2) 0.002(2) -0.023(2)
N2 0.028(2) 0.028(2) 0.031(2) -0.003(2) 0.000(2) -0.012(2)
N3 0.031(2) 0.038(3) 0.036(3) -0.013(2) 0.004(2) -0.017(2)
N4 0.031(2) 0.037(3) 0.039(3) -0.008(2) 0.005(2) -0.018(2)
N5 0.030(2) 0.033(2) 0.026(2) -0.005(2) -0.001(2) -0.016(2)
N6 0.024(2) 0.033(2) 0.027(2) -0.007(2) 0.003(2) -0.013(2)
N7 0.039(3) 0.041(3) 0.027(2) -0.004(2) -0.003(2) -0.017(2)
N8 0.035(2) 0.038(3) 0.027(2) -0.010(2) -0.001(2) -0.018(2)
N9 0.032(2) 0.034(2) 0.031(3) -0.004(2) -0.001(2) -0.012(2)
N10 0.039(2) 0.047(3) 0.027(2) -0.015(2) 0.004(2) -0.024(2)
N11 0.028(2) 0.033(2) 0.032(3) -0.011(2) 0.001(2) -0.012(2)
N12 0.035(2) 0.031(2) 0.035(3) -0.003(2) -0.003(2) -0.017(2)
C1 0.059(4) 0.048(4) 0.049(4) -0.003(3) 0.006(3) -0.035(3)
C2 0.077(5) 0.041(4) 0.060(4) -0.003(3) 0.012(4) -0.035(3)
C3 0.071(4) 0.037(3) 0.061(5) -0.012(3) 0.005(4) -0.019(3)
C4 0.044(3) 0.037(3) 0.042(4) -0.007(3) 0.001(3) -0.016(3)
C5 0.037(3) 0.037(3) 0.025(3) 0.000(2) -0.002(2) -0.016(2)
C6 0.034(3) 0.030(3) 0.028(3) -0.007(2) -0.003(2) -0.014(2)
C7 0.039(3) 0.030(3) 0.049(4) -0.006(3) -0.008(3) -0.012(2)
C8 0.035(3) 0.048(4) 0.062(4) -0.019(3) -0.005(3) -0.015(3)
C9 0.035(3) 0.063(4) 0.066(5) -0.021(4) 0.002(3) -0.026(3)
C10 0.049(4) 0.053(4) 0.048(4) -0.013(3) 0.006(3) -0.035(3)
C11 0.039(3) 0.055(4) 0.042(4) -0.012(3) 0.009(3) -0.025(3)
C12 0.033(3) 0.065(4) 0.059(4) -0.015(4) 0.013(3) -0.025(3)
C13 0.031(3) 0.045(3) 0.055(4) -0.015(3) -0.005(3) -0.016(3)
C14 0.033(3) 0.036(3) 0.040(3) -0.008(3) 0.000(3) -0.017(2)
C15 0.029(3) 0.030(3) 0.031(3) -0.006(2) 0.001(2) -0.015(2)
C16 0.025(3) 0.030(3) 0.029(3) -0.003(2) -0.003(2) -0.011(2)
C17 0.030(3) 0.035(3) 0.035(3) -0.008(2) 0.000(2) -0.015(2)
C18 0.035(3) 0.032(3) 0.043(3) -0.012(3) -0.005(3) -0.010(2)
C19 0.042(3) 0.042(3) 0.036(3) -0.013(3) 0.003(3) -0.013(3)
C20 0.032(3) 0.039(3) 0.035(3) -0.006(3) 0.005(2) -0.014(2)
C21 0.065(4) 0.050(4) 0.042(4) 0.003(3) -0.008(3) -0.034(3)
C22 0.082(5) 0.066(5) 0.050(4) 0.010(4) -0.029(4) -0.035(4)
C23 0.067(4) 0.073(5) 0.056(4) 0.008(4) -0.027(4) -0.042(4)
C24 0.056(4) 0.050(4) 0.044(4) -0.003(3) -0.012(3) -0.030(3)
C25 0.034(3) 0.038(3) 0.028(3) -0.009(2) 0.000(2) -0.015(2)
C26 0.027(3) 0.035(3) 0.035(3) -0.005(3) -0.002(2) -0.014(2)
C27 0.059(4) 0.042(3) 0.037(3) -0.007(3) -0.014(3) -0.023(3)
C28 0.061(4) 0.043(4) 0.058(4) -0.014(3) -0.013(4) -0.020(3)
C29 0.064(4) 0.032(3) 0.066(5) 0.005(3) -0.021(4) -0.020(3)
C30 0.049(3) 0.038(3) 0.042(4) 0.005(3) -0.007(3) -0.018(3)
C31 0.045(3) 0.060(4) 0.030(3) -0.019(3) 0.008(3) -0.029(3)
C32 0.055(4) 0.072(5) 0.049(4) -0.036(4) 0.020(3) -0.034(4)
C33 0.048(4) 0.048(4) 0.070(5) -0.031(4) 0.014(3) -0.022(3)
C34 0.046(3) 0.039(3) 0.052(4) -0.014(3) 0.004(3) -0.016(3)
C35 0.026(3) 0.045(3) 0.041(3) -0.015(3) 0.005(2) -0.020(2)
C36 0.030(3) 0.025(3) 0.037(3) -0.007(2) -0.001(2) -0.012(2)
C37 0.032(3) 0.032(3) 0.044(3) -0.005(3) -0.002(3) -0.012(2)
C38 0.037(3) 0.034(3) 0.065(4) 0.001(3) -0.010(3) -0.016(3)
C39 0.049(4) 0.041(3) 0.046(4) 0.005(3) -0.014(3) -0.022(3)
C40 0.038(3) 0.037(3) 0.036(3) -0.001(3) -0.002(3) -0.019(3)
Co4 0.0244(3) 0.0232(3) 0.0314(4) -0.0039(3) -0.0005(3) -0.0086(3)
Co5 0.0214(3) 0.0224(3) 0.0287(4) -0.0053(3) 0.0005(3) -0.0089(3)
Co6 0.0276(4) 0.0311(4) 0.0395(4) -0.0096(3) 0.0015(3) -0.0132(3)
Br3 0.0428(3) 0.0462(4) 0.0438(4) -0.0020(3) -0.0112(3) -0.0155(3)
Br4 0.0378(3) 0.0539(4) 0.0472(4) -0.0137(3) -0.0103(3) -0.0182(3)
N13 0.026(2) 0.025(2) 0.036(3) -0.006(2) -0.002(2) -0.010(2)
N14 0.020(2) 0.027(2) 0.028(2) -0.005(2) -0.002(2) -0.009(2)
N15 0.028(2) 0.030(2) 0.029(2) -0.004(2) -0.005(2) -0.010(2)
N16 0.027(2) 0.024(2) 0.033(2) -0.005(2) 0.001(2) -0.012(2)
N17 0.024(2) 0.025(2) 0.030(2) -0.006(2) -0.002(2) -0.010(2)
N18 0.024(2) 0.027(2) 0.040(3) 0.000(2) -0.007(2) -0.010(2)
N19 0.032(2) 0.022(2) 0.032(2) 0.000(2) -0.001(2) -0.011(2)
N20 0.026(2) 0.031(2) 0.034(3) -0.009(2) 0.003(2) -0.015(2)
N21 0.027(2) 0.037(3) 0.040(3) -0.016(2) 0.003(2) -0.013(2)
N22 0.027(2) 0.028(2) 0.034(3) -0.003(2) -0.002(2) -0.011(2)
N23 0.025(2) 0.025(2) 0.032(2) -0.008(2) 0.001(2) -0.011(2)
N24 0.035(2) 0.033(2) 0.031(2) -0.008(2) 0.001(2) -0.018(2)
C41 0.026(3) 0.034(3) 0.049(4) -0.005(3) -0.007(3) -0.007(2)
C42 0.019(3) 0.042(3) 0.065(4) 0.006(3) -0.003(3) -0.006(2)
C43 0.025(3) 0.054(4) 0.063(4) 0.009(3) 0.009(3) -0.015(3)
C44 0.032(3) 0.043(3) 0.041(3) 0.003(3) -0.001(3) -0.013(3)
C45 0.023(3) 0.022(2) 0.037(3) -0.004(2) -0.002(2) -0.007(2)
C46 0.026(3) 0.031(3) 0.026(3) -0.007(2) 0.003(2) -0.011(2)
C47 0.038(3) 0.033(3) 0.046(3) 0.001(3) -0.005(3) -0.021(3)
C48 0.052(4) 0.035(3) 0.052(4) 0.002(3) -0.006(3) -0.020(3)
C49 0.048(4) 0.034(3) 0.047(4) 0.010(3) -0.008(3) -0.009(3)
C50 0.030(3) 0.042(3) 0.039(3) -0.003(3) -0.006(3) -0.007(3)
C51 0.029(3) 0.038(3) 0.041(3) -0.007(3) -0.003(2) -0.016(2)
C52 0.047(3) 0.046(3) 0.043(4) -0.015(3) 0.000(3) -0.029(3)
C53 0.039(3) 0.026(3) 0.045(3) -0.007(3) 0.002(3) -0.010(2)
C54 0.031(3) 0.023(3) 0.036(3) -0.004(2) -0.002(2) -0.009(2)
C55 0.024(2) 0.025(3) 0.029(3) -0.004(2) 0.001(2) -0.009(2)
C56 0.028(3) 0.018(2) 0.034(3) 0.001(2) -0.001(2) -0.010(2)
C57 0.033(3) 0.033(3) 0.041(3) -0.014(3) 0.004(3) -0.009(2)
C58 0.028(3) 0.038(3) 0.051(4) -0.009(3) 0.008(3) -0.010(2)
C59 0.024(3) 0.049(4) 0.062(4) 0.002(3) 0.000(3) -0.018(3)
C60 0.031(3) 0.037(3) 0.054(4) -0.006(3) -0.005(3) -0.019(2)
C61 0.044(3) 0.038(3) 0.029(3) -0.004(3) -0.004(3) -0.016(3)
C62 0.053(4) 0.053(4) 0.032(3) -0.006(3) 0.006(3) -0.021(3)
C63 0.047(4) 0.051(4) 0.044(4) -0.004(3) 0.013(3) -0.023(3)
C64 0.038(3) 0.048(3) 0.040(3) -0.009(3) 0.009(3) -0.025(3)
C65 0.026(3) 0.024(3) 0.038(3) 0.002(2) 0.000(2) -0.011(2)
C66 0.021(2) 0.037(3) 0.041(3) -0.012(3) 0.008(2) -0.013(2)
C67 0.041(3) 0.038(3) 0.056(4) -0.005(3) 0.007(3) -0.022(3)
C68 0.048(4) 0.047(4) 0.080(5) -0.023(4) 0.015(4) -0.032(3)
C69 0.061(4) 0.054(4) 0.080(5) -0.024(4) -0.001(4) -0.039(3)
C70 0.040(3) 0.052(4) 0.052(4) -0.025(3) 0.001(3) -0.021(3)
C71 0.031(3) 0.034(3) 0.041(3) 0.004(3) -0.004(3) -0.011(2)
C72 0.044(3) 0.027(3) 0.051(4) 0.007(3) -0.001(3) -0.011(3)
C73 0.036(3) 0.023(3) 0.074(5) -0.006(3) 0.002(3) -0.010(2)
C74 0.034(3) 0.032(3) 0.048(4) -0.012(3) 0.005(3) -0.015(2)
C75 0.019(2) 0.026(3) 0.041(3) -0.006(2) 0.005(2) -0.009(2)
C76 0.032(3) 0.026(3) 0.038(3) -0.012(2) 0.002(2) -0.014(2)
C77 0.032(3) 0.037(3) 0.043(4) -0.012(3) 0.007(3) -0.010(2)
C78 0.044(3) 0.045(4) 0.050(4) -0.017(3) 0.014(3) -0.019(3)
C79 0.065(4) 0.070(4) 0.038(4) -0.019(3) 0.011(3) -0.046(4)
C80 0.052(4) 0.048(3) 0.036(3) -0.004(3) 0.001(3) -0.033(3)

loop_
_atom_site_label
_atom_site_type_symbol
_atom_site_fract_x
_atom_site_fract_y
_atom_site_fract_z
_atom_site_U_iso_or_equiv
_atom_site_thermal_displace_type
_atom_site_occupancy
_atom_site_calc_flag
_atom_site_refinement_flags
_atom_site_disorder_group
Co1 Co 0.05356(4) 0.72523(4) 0.08941(4) 0.0329(2) Uani 1 d . -1
Co2 Co -0.00846(4) 0.67934(4) 0.18935(4) 0.0270(2) Uani 1 d . -1
Co3 Co -0.07701(4) 0.62910(4) 0.29303(4) 0.0339(2) Uani 1 d . -1
Br1 Br 0.12270(4) 0.77703(4) -0.02287(3) 0.0584(2) Uani 1 d . -1
Br2 Br -0.14709(4) 0.57517(4) 0.40115(3) 0.0464(2) Uani 1 d . -1
N1 N -0.0261(3) 0.8380(3) 0.1163(2) 0.0353(10) Uani 1 d . -1
N2 N -0.1126(3) 0.7834(2) 0.1832(2) 0.0296(10) Uani 1 d . -1
N3 N -0.1946(3) 0.7247(3) 0.2541(2) 0.0342(10) Uani 1 d . -1
N4 N 0.1418(3) 0.7156(3) 0.1514(2) 0.0347(10) Uani 1 d . -1
N5 N 0.0396(3) 0.7237(2) 0.2453(2) 0.0288(9) Uani 1 d . -1
N6 N -0.0595(2) 0.7184(2) 0.3379(2) 0.0281(9) Uani 1 d . -1
N7 N -0.0428(3) 0.7277(3) 0.0409(2) 0.0360(11) Uani 1 d . -1
N8 N -0.0553(3) 0.6351(3) 0.1314(2) 0.0321(10) Uani 1 d . -1
N9 N -0.0703(3) 0.5468(3) 0.2255(2) 0.0334(10) Uani 1 d . -1
N10 N 0.1269(3) 0.6054(3) 0.0771(2) 0.0353(11) Uani 1 d . -1
N11 N 0.0967(3) 0.5762(2) 0.1952(2) 0.0313(10) Uani 1 d . -1
N12 N 0.0570(3) 0.5532(2) 0.3124(2) 0.0329(10) Uani 1 d . -1
C1 C -0.0068(4) 0.9031(4) 0.0955(3) 0.049(2) Uani 1 d . -1
H1A H 0.0466(4) 0.8931(4) 0.0681(3) 0.059 Uiso 1 calc R -1
C2 C -0.0617(4) 0.9829(4) 0.1126(3) 0.058(2) Uani 1 d . -1
H2A H -0.0473(4) 1.0267(4) 0.0958(3) 0.070 Uiso 1 calc R -1
C3 C -0.1379(4) 0.9965(4) 0.1548(3) 0.058(2) Uani 1 d . -1
H3A H -0.1761(4) 1.0503(4) 0.1676(3) 0.070 Uiso 1 calc R -1
C4 C -0.1586(4) 0.9332(3) 0.1782(3) 0.0422(14) Uani 1 d . -1
H4A H -0.2106(4) 0.9427(3) 0.2075(3) 0.051 Uiso 1 calc R -1
C5 C -0.1014(3) 0.8524(3) 0.1582(3) 0.0334(12) Uani 1 d . -1
C6 C -0.1936(3) 0.7868(3) 0.2041(3) 0.0307(12) Uani 1 d . -1
C7 C -0.2729(3) 0.8461(3) 0.1747(3) 0.0403(14) Uani 1 d . -1
H7A H -0.2713(3) 0.8860(3) 0.1382(3) 0.048 Uiso 1 calc R -1
C8 C -0.3536(4) 0.8460(4) 0.1993(3) 0.049(2) Uani 1 d . -1
H8A H -0.4067(4) 0.8860(4) 0.1801(3) 0.058 Uiso 1 calc R -1
C9 C -0.3545(4) 0.7872(4) 0.2517(4) 0.052(2) Uani 1 d . -1
H9A H -0.4086(4) 0.7876(4) 0.2708(4) 0.062 Uiso 1 calc R -1
C10 C -0.2749(4) 0.7269(4) 0.2765(3) 0.0449(15) Uani 1 d . -1
H10A H -0.2763(4) 0.6850(4) 0.3109(3) 0.054 Uiso 1 calc R -1
C11 C 0.2244(4) 0.7012(3) 0.1262(3) 0.0442(14) Uani 1 d . -1
H11A H 0.2394(4) 0.6953(3) 0.0780(3) 0.053 Uiso 1 calc R -1
C12 C 0.2882(4) 0.6948(4) 0.1660(3) 0.052(2) Uani 1 d . -1
H12A H 0.3446(4) 0.6867(4) 0.1455(3) 0.062 Uiso 1 calc R -1
C13 C 0.2677(3) 0.7005(3) 0.2374(3) 0.0429(14) Uani 1 d . -1
H13A H 0.3101(3) 0.6965(3) 0.2663(3) 0.052 Uiso 1 calc R -1
C14 C 0.1853(3) 0.7120(3) 0.2652(3) 0.0356(13) Uani 1 d . -1
H14A H 0.1711(3) 0.7151(3) 0.3137(3) 0.043 Uiso 1 calc R -1
C15 C 0.1217(3) 0.7192(3) 0.2221(3) 0.0291(11) Uani 1 d . -1
C16 C -0.0031(3) 0.7502(3) 0.3087(3) 0.0286(11) Uani 1 d . -1
C17 C 0.0061(3) 0.8093(3) 0.3425(3) 0.0329(12) Uani 1 d . -1
H17A H 0.0429(3) 0.8333(3) 0.3209(3) 0.039 Uiso 1 calc R -1
C18 C -0.0380(3) 0.8314(3) 0.4057(3) 0.0377(13) Uani 1 d . -1
H18A H -0.0306(3) 0.8695(3) 0.4287(3) 0.045 Uiso 1 calc R -1
C19 C -0.0944(3) 0.7972(3) 0.4365(3) 0.0420(14) Uani 1 d . -1
H19A H -0.1251(3) 0.8111(3) 0.4805(3) 0.050 Uiso 1 calc R -1
C20 C -0.1033(3) 0.7426(3) 0.4004(3) 0.0367(13) Uani 1 d . -1
H20A H -0.1425(3) 0.7207(3) 0.4204(3) 0.044 Uiso 1 calc R -1
C21 C -0.0732(4) 0.7794(4) -0.0167(3) 0.049(2) Uani 1 d . -1
H21A H -0.0496(4) 0.8170(4) -0.0329(3) 0.059 Uiso 1 calc R -1
C22 C -0.1377(5) 0.7803(4) -0.0539(4) 0.065(2) Uani 1 d . -1
H22A H -0.1581(5) 0.8180(4) -0.0940(4) 0.078 Uiso 1 calc R -1
C23 C -0.1718(4) 0.7241(4) -0.0303(4) 0.061(2) Uani 1 d . -1
H23A H -0.2134(4) 0.7210(4) -0.0556(4) 0.073 Uiso 1 calc R -1
C24 C -0.1442(4) 0.6741(4) 0.0296(3) 0.0475(15) Uani 1 d . -1
H24A H -0.1682(4) 0.6370(4) 0.0467(3) 0.057 Uiso 1 calc R -1
C25 C -0.0800(3) 0.6766(3) 0.0668(3) 0.0333(12) Uani 1 d . -1
C26 C -0.0594(3) 0.5620(3) 0.1544(3) 0.0324(12) Uani 1 d . -1
C27 C -0.0470(4) 0.5023(3) 0.1108(3) 0.0450(15) Uani 1 d . -1
H27A H -0.0395(4) 0.5129(3) 0.0618(3) 0.054 Uiso 1 calc R -1
C28 C -0.0458(4) 0.4283(4) 0.1395(4) 0.053(2) Uani 1 d . -1
H28A H -0.0364(4) 0.3876(4) 0.1104(4) 0.064 Uiso 1 calc R -1
C29 C -0.0586(4) 0.4140(4) 0.2110(4) 0.054(2) Uani 1 d . -1
H29A H -0.0609(4) 0.3648(4) 0.2316(4) 0.065 Uiso 1 calc R -1
C30 C -0.0678(4) 0.4729(3) 0.2512(3) 0.0442(14) Uani 1 d . -1
H30A H -0.0728(4) 0.4612(3) 0.3003(3) 0.053 Uiso 1 calc R -1
C31 C 0.1629(3) 0.5783(4) 0.0133(3) 0.0422(14) Uani 1 d . -1
H31A H 0.1476(3) 0.6175(4) -0.0265(3) 0.051 Uiso 1 calc R -1
C32 C 0.2196(4) 0.4978(4) 0.0036(4) 0.055(2) Uani 1 d . -1
H32A H 0.2431(4) 0.4819(4) -0.0416(4) 0.066 Uiso 1 calc R -1
C33 C 0.2419(4) 0.4402(4) 0.0615(4) 0.054(2) Uani 1 d . -1
H33A H 0.2826(4) 0.3844(4) 0.0564(4) 0.065 Uiso 1 calc R -1
C34 C 0.2050(4) 0.4639(3) 0.1268(3) 0.0466(15) Uani 1 d . -1
H34A H 0.2200(4) 0.4243(3) 0.1664(3) 0.056 Uiso 1 calc R -1
C35 C 0.1445(3) 0.5479(3) 0.1349(3) 0.0357(13) Uani 1 d . -1
C36 C 0.1237(3) 0.5400(3) 0.2610(3) 0.0306(12) Uani 1 d . -1
C37 C 0.2131(3) 0.4992(3) 0.2782(3) 0.0370(13) Uani 1 d . -1
H37A H 0.2592(3) 0.4903(3) 0.2426(3) 0.044 Uiso 1 calc R -1
C38 C 0.2328(4) 0.4727(3) 0.3469(3) 0.0452(15) Uani 1 d . -1
H38A H 0.2923(4) 0.4457(3) 0.3585(3) 0.054 Uiso 1 calc R -1
C39 C 0.1650(4) 0.4858(3) 0.3991(3) 0.0446(15) Uani 1 d . -1
H39A H 0.1772(4) 0.4671(3) 0.4463(3) 0.053 Uiso 1 calc R -1
C40 C 0.0785(3) 0.5274(3) 0.3792(3) 0.0363(13) Uani 1 d . -1
H40A H 0.0320(3) 0.5381(3) 0.4146(3) 0.044 Uiso 1 calc R -1
Co4 Co 0.53423(4) 0.24146(4) 0.34255(4) 0.0272(2) Uani 1 d . -1
Co5 Co 0.62156(4) 0.21275(4) 0.43436(4) 0.02453(15) Uani 1 d . -1
Co6 Co 0.71638(4) 0.17708(4) 0.52754(4) 0.0325(2) Uani 1 d . -1
Br3 Br 0.43165(4) 0.27912(4) 0.24010(3) 0.0456(2) Uani 1 d . -1
Br4 Br 0.81344(4) 0.13675(4) 0.62909(3) 0.0456(2) Uani 1 d . -1
N13 N 0.4459(2) 0.2296(2) 0.4177(2) 0.0293(10) Uani 1 d . -1
N14 N 0.5628(2) 0.1543(2) 0.4880(2) 0.0255(9) Uani 1 d . -1
N15 N 0.6873(2) 0.0786(2) 0.5497(2) 0.0296(10) Uani 1 d . -1
N16 N 0.5915(2) 0.1200(2) 0.3378(2) 0.0280(9) Uani 1 d . -1
N17 N 0.7056(2) 0.1131(2) 0.3952(2) 0.0267(9) Uani 1 d . -1
N18 N 0.8144(2) 0.1119(2) 0.4551(2) 0.0314(10) Uani 1 d . -1
N19 N 0.6356(3) 0.2478(2) 0.2835(2) 0.0300(10) Uani 1 d . -1
N20 N 0.6804(2) 0.2715(2) 0.3819(2) 0.0292(10) Uani 1 d . -1
N21 N 0.7302(3) 0.2808(3) 0.4833(2) 0.0344(10) Uani 1 d . -1
N22 N 0.4914(2) 0.3589(2) 0.3590(2) 0.0305(10) Uani 1 d . -1
N23 N 0.5354(2) 0.3123(2) 0.4719(2) 0.0274(9) Uani 1 d . -1
N24 N 0.5955(3) 0.2562(2) 0.5789(2) 0.0317(10) Uani 1 d . -1
C41 C 0.3568(3) 0.2682(3) 0.4098(3) 0.0383(13) Uani 1 d . -1
H41A H 0.3366(3) 0.2990(3) 0.3667(3) 0.046 Uiso 1 calc R -1
C42 C 0.2956(3) 0.2641(3) 0.4618(3) 0.047(2) Uani 1 d . -1
H42A H 0.2347(3) 0.2921(3) 0.4544(3) 0.056 Uiso 1 calc R -1
C43 C 0.3237(3) 0.2189(4) 0.5251(3) 0.052(2) Uani 1 d . -1
H43A H 0.2824(3) 0.2150(4) 0.5612(3) 0.062 Uiso 1 calc R -1
C44 C 0.4127(3) 0.1796(3) 0.5348(3) 0.0417(14) Uani 1 d . -1
H44A H 0.4329(3) 0.1490(3) 0.5780(3) 0.050 Uiso 1 calc R -1
C45 C 0.4737(3) 0.1849(3) 0.4800(3) 0.0283(11) Uani 1 d . -1
C46 C 0.6108(3) 0.0836(3) 0.5304(3) 0.0282(11) Uani 1 d . -1
C47 C 0.5899(3) 0.0166(3) 0.5474(3) 0.0379(13) Uani 1 d . -1
H47A H 0.5351(3) 0.0223(3) 0.5363(3) 0.045 Uiso 1 calc R -1
C48 C 0.6493(4) -0.0568(3) 0.5800(3) 0.0465(15) Uani 1 d . -1
H48A H 0.6359(4) -0.1019(3) 0.5917(3) 0.056 Uiso 1 calc R -1
C49 C 0.7305(4) -0.0635(3) 0.5955(3) 0.048(2) Uani 1 d . -1
H49A H 0.7738(4) -0.1139(3) 0.6160(3) 0.058 Uiso 1 calc R -1
C50 C 0.7456(3) 0.0046(3) 0.5803(3) 0.0403(14) Uani 1 d . -1
H50A H 0.7999(3) -0.0002(3) 0.5917(3) 0.048 Uiso 1 calc R -1
C51 C 0.5498(3) 0.0826(3) 0.3135(3) 0.0354(13) Uani 1 d . -1
H51A H 0.4924(3) 0.1157(3) 0.2980(3) 0.042 Uiso 1 calc R -1
C52 C 0.5881(4) -0.0019(3) 0.3104(3) 0.0411(14) Uani 1 d . -1
H52A H 0.5576(4) -0.0261(3) 0.2930(3) 0.049 Uiso 1 calc R -1
C53 C 0.6723(3) -0.0506(3) 0.3334(3) 0.0383(13) Uani 1 d . -1
H53A H 0.7002(3) -0.1084(3) 0.3309(3) 0.046 Uiso 1 calc R -1
C54 C 0.7142(3) -0.0144(3) 0.3596(3) 0.0314(12) Uani 1 d . -1
H54A H 0.7710(3) -0.0475(3) 0.3761(3) 0.038 Uiso 1 calc R -1
C55 C 0.6733(3) 0.0728(3) 0.3625(3) 0.0272(11) Uani 1 d . -1
C56 C 0.7940(3) 0.0872(3) 0.3993(3) 0.0274(11) Uani 1 d . -1
C57 C 0.8608(3) 0.0457(3) 0.3481(3) 0.0377(13) Uani 1 d . -1
H57A H 0.8466(3) 0.0290(3) 0.3098(3) 0.045 Uiso 1 calc R -1
C58 C 0.9472(3) 0.0295(3) 0.3543(3) 0.0416(14) Uani 1 d . -1
H58A H 0.9923(3) 0.0018(3) 0.3202(3) 0.050 Uiso 1 calc R -1
C59 C 0.9669(3) 0.0540(3) 0.4108(3) 0.0456(15) Uani 1 d . -1
H59A H 1.0259(3) 0.0420(3) 0.4165(3) 0.055 Uiso 1 calc R -1
C60 C 0.8992(3) 0.0965(3) 0.4588(3) 0.0391(13) Uani 1 d . -1
H60A H 0.9128(3) 0.1155(3) 0.4959(3) 0.047 Uiso 1 calc R -1
C61 C 0.6515(4) 0.2317(3) 0.2157(3) 0.0378(13) Uani 1 d . -1
H61A H 0.6121(4) 0.2185(3) 0.1969(3) 0.045 Uiso 1 calc R -1
C62 C 0.7218(4) 0.2336(4) 0.1725(3) 0.0478(15) Uani 1 d . -1
H62A H 0.7298(4) 0.2226(4) 0.1254(3) 0.057 Uiso 1 calc R -1
C63 C 0.7807(4) 0.2521(4) 0.2003(3) 0.049(2) Uani 1 d . -1
H63A H 0.8298(4) 0.2535(4) 0.1723(3) 0.059 Uiso 1 calc R -1
C64 C 0.7669(3) 0.2682(3) 0.2680(3) 0.0404(14) Uani 1 d . -1
H64A H 0.8065(3) 0.2811(3) 0.2869(3) 0.049 Uiso 1 calc R -1
C65 C 0.6941(3) 0.2659(3) 0.3107(3) 0.0303(12) Uani 1 d . -1
C66 C 0.7136(3) 0.3104(3) 0.4152(3) 0.0327(12) Uani 1 d . -1
C67 C 0.7240(3) 0.3818(3) 0.3857(3) 0.0446(15) Uani 1 d . -1
H67A H 0.7097(3) 0.4039(3) 0.3393(3) 0.053 Uiso 1 calc R -1
C68 C 0.7545(4) 0.4186(4) 0.4242(4) 0.054(2) Uani 1 d . -1
H68A H 0.7634(4) 0.4647(4) 0.4041(4) 0.065 Uiso 1 calc R -1
C69 C 0.7723(4) 0.3877(4) 0.4929(4) 0.058(2) Uani 1 d . -1
H69A H 0.7936(4) 0.4122(4) 0.5203(4) 0.070 Uiso 1 calc R -1
C70 C 0.7584(3) 0.3204(4) 0.5208(3) 0.046(2) Uani 1 d . -1
H70A H 0.7688(3) 0.3007(4) 0.5682(3) 0.055 Uiso 1 calc R -1
C71 C 0.4662(3) 0.4199(3) 0.3061(3) 0.0375(13) Uani 1 d . -1
H71A H 0.4693(3) 0.4055(3) 0.2607(3) 0.045 Uiso 1 calc R -1
C72 C 0.4362(3) 0.5021(3) 0.3146(3) 0.0441(14) Uani 1 d . -1
H72A H 0.4213(3) 0.5427(3) 0.2757(3) 0.053 Uiso 1 calc R -1
C73 C 0.4284(3) 0.5238(3) 0.3806(3) 0.046(2) Uani 1 d . -1
H73A H 0.4043(3) 0.5801(3) 0.3882(3) 0.056 Uiso 1 calc R -1
C74 C 0.4557(3) 0.4632(3) 0.4356(3) 0.0382(13) Uani 1 d . -1
H74A H 0.4506(3) 0.4780(3) 0.4812(3) 0.046 Uiso 1 calc R -1
C75 C 0.4916(3) 0.3790(3) 0.4246(3) 0.0299(12) Uani 1 d . -1
C76 C 0.5247(3) 0.3136(3) 0.5431(3) 0.0311(12) Uani 1 d . -1
C77 C 0.4452(3) 0.3638(3) 0.5797(3) 0.0393(13) Uani 1 d . -1
H77A H 0.3957(3) 0.4013(3) 0.5548(3) 0.047 Uiso 1 calc R -1
C78 C 0.4388(4) 0.3590(4) 0.6512(3) 0.047(2) Uani 1 d . -1
H78A H 0.3857(4) 0.3937(4) 0.6756(3) 0.057 Uiso 1 calc R -1
C79 C 0.5116(4) 0.3022(4) 0.6874(3) 0.052(2) Uani 1 d . -1
H79A H 0.5094(4) 0.2986(4) 0.7367(3) 0.062 Uiso 1 calc R -1
C80 C 0.5878(4) 0.2507(4) 0.6495(3) 0.0416(14) Uani 1 d . -1
H80A H 0.6361(4) 0.2103(4) 0.6741(3) 0.050 Uiso 1 calc R -1
C1S C -0.4161(8) 0.6471(6) 0.1122(7) 0.091(7) Uiso 0.40 d PG 1
C2S C -0.4316(7) 0.5777(8) 0.1291(7) 0.036(3) Uiso 0.40 d PGD 1
C3S C -0.3748(10) 0.5094(7) 0.1711(9) 0.152(17) Uiso 0.40 d PG 1
C4S C -0.3026(9) 0.5105(7) 0.1963(8) 0.074(6) Uiso 0.40 d PG 1
C5S C -0.2871(7) 0.5799(8) 0.1795(7) 0.043(4) Uiso 0.40 d PG 1
C6S C -0.3439(9) 0.6482(7) 0.1374(8) 0.048(5) Uiso 0.40 d PGD 1
C7S C -0.4741(12) 0.7097(11) 0.0697(10) 0.074(5) Uiso 0.40 d PD 1
C1' C -0.3917(11) 0.6657(6) 0.1136(8) 0.201(11) Uiso 0.60 d PG 2
C2' C -0.4460(7) 0.6298(10) 0.1060(7) 0.095(4) Uiso 0.60 d PG 2
C3' C -0.4289(10) 0.5516(10) 0.1401(9) 0.163(9) Uiso 0.60 d PG 2
C4' C -0.3574(12) 0.5092(6) 0.1818(9) 0.107(7) Uiso 0.60 d PG 2
C5' C -0.3030(8) 0.5451(10) 0.1895(7) 0.159(8) Uiso 0.60 d PG 2
C6' C -0.3201(9) 0.6233(10) 0.1554(8) 0.068(4) Uiso 0.60 d PG 2
C7' C -0.4062(14) 0.7349(14) 0.0778(12) 0.167(8) Uiso 0.60 d P 2
C8S C 0.0000(10) 0.2458(12) 0.3725(9) 0.111(7) Uiso 0.498(15) d PG 1
C9S C 0.0417(12) 0.2004(9) 0.3152(10) 0.093(6) Uiso 0.498(15) d PG 1
C10S C 0.1106(12) 0.2109(12) 0.2749(8) 0.118(9) Uiso 0.498(15) d PG 1
C11S C 0.1378(10) 0.2667(13) 0.2917(9) 0.097(7) Uiso 0.498(15) d PG 1
C12S C 0.0961(13) 0.3120(10) 0.3489(10) 0.089(6) Uiso 0.498(15) d PG 1
C13S C 0.0272(13) 0.3016(12) 0.3893(9) 0.117(9) Uiso 0.498(15) d PG 1
C14S C 0.1914(14) 0.2853(13) 0.2622(11) 0.126(9) Uiso 0.498(15) d P 1
C12' C 0.1368(10) 0.3013(10) 0.3159(9) 0.085(5) Uiso 0.502(15) d PG 2
C13' C 0.1446(10) 0.2418(11) 0.2746(8) 0.150(10) Uiso 0.502(15) d PGD 2
C8' C 0.0882(11) 0.2046(9) 0.2893(8) 0.065(5) Uiso 0.502(15) d PG 2
C9' C 0.0240(10) 0.2269(10) 0.3453(9) 0.098(6) Uiso 0.502(15) d PGD 2
C10' C 0.0162(11) 0.2864(12) 0.3866(8) 0.127(10) Uiso 0.502(15) d PG 2
C11' C 0.0726(12) 0.3236(9) 0.3719(8) 0.087(6) Uiso 0.502(15) d PG 2
C14' C 0.0919(14) 0.1372(14) 0.2437(12) 0.148(10) Uiso 0.502(15) d PD 2
C15S C 0.1399(24) -0.0255(23) 0.1697(22) 0.255(16) Uiso 0.50 d P 1
C16S C 0.1730(18) -0.0173(17) 0.0987(17) 0.129(10) Uiso 0.50 d P 1
C17S C 0.2440(19) -0.0837(18) 0.0521(15) 0.143(9) Uiso 0.50 d P 1
C18S C 0.3111(23) -0.0948(25) -0.0272(18) 0.187(12) Uiso 0.50 d P 1
C19S C 0.3939(17) -0.1396(17) -0.0730(15) 0.120(8) Uiso 0.50 d P 1
C20S C 0.3932(18) -0.1005(20) -0.1020(15) 0.142(11) Uiso 0.50 d P 1
C15' C 0.3671(13) -0.0506(12) -0.0756(11) 0.097(6) Uiso 0.50 d P 2
C16' C 0.2909(10) -0.0158(10) -0.0241(8) 0.074(4) Uiso 0.50 d P 2
C17' C 0.2589(9) -0.0565(9) 0.0076(8) 0.053(3) Uiso 0.50 d P 2
C18' C 0.3614(14) -0.1728(13) -0.0401(12) 0.102(6) Uiso 0.50 d P 2
C19' C 0.1801(22) -0.0283(20) 0.0644(16) 0.143(11) Uiso 0.50 d P 2
C20' C 0.2965(12) -0.1435(12) 0.0039(10) 0.092(5) Uiso 0.50 d P 2
C21S C 0.4846(11) 0.4707(10) 0.0317(9) 0.077(5) Uiso 0.50 d P .
C22S C 0.4087(10) 0.5379(10) 0.0205(9) 0.064(3) Uiso 0.50 d PD .
C23S C 0.4083(12) 0.5956(12) -0.0360(11) 0.092(5) Uiso 0.50 d P .
C24S C 0.4742(13) 0.5968(11) -0.0778(10) 0.081(5) Uiso 0.50 d P .
C25S C 0.5793(13) 0.5110(13) -0.0680(11) 0.095(5) Uiso 0.50 d P .
C26S C 0.5649(11) 0.4546(11) -0.0004(9) 0.064(3) Uiso 0.50 d PD .
C27S C 0.4743(13) 0.4200(12) 0.0885(10) 0.088(6) Uiso 0.50 d PD .
C28S C 0.3981(13) 0.1254(11) 0.0960(10) 0.131(9) Uiso 0.40 d PG 1
C29S C 0.4074(15) 0.0552(14) 0.0689(7) 0.163(14) Uiso 0.40 d PG 1
C30S C 0.4012(13) -0.0095(10) 0.1137(9) 0.077(8) Uiso 0.40 d PG 1
C31S C 0.3857(11) -0.0040(9) 0.1857(8) 0.095(7) Uiso 0.40 d PG 1
C32S C 0.3764(12) 0.0662(11) 0.2128(7) 0.080(8) Uiso 0.40 d PG 1
C33S C 0.3826(12) 0.1309(9) 0.1680(11) 0.106(8) Uiso 0.40 d PG 1
C34S C 0.3776(20) -0.1178(21) 0.1878(17) 0.217(13) Uiso 0.50 d P 1
C28' C 0.3967(8) -0.0660(6) 0.1791(7) 0.106(5) Uiso 0.60 d PG 2
C29' C 0.4116(10) -0.0292(8) 0.1135(5) 0.109(8) Uiso 0.60 d PG 2
C30' C 0.4070(9) 0.0497(8) 0.1071(5) 0.125(6) Uiso 0.60 d PG 2
C31' C 0.3875(9) 0.0917(6) 0.1663(7) 0.107(5) Uiso 0.60 d PG 2
C32' C 0.3726(9) 0.0549(7) 0.2318(6) 0.125(8) Uiso 0.60 d PG 2
C33' C 0.3772(7) -0.0240(7) 0.2383(5) 0.088(4) Uiso 0.60 d PG 2
C34' C 0.3999(18) 0.1007(18) 0.0313(15) 0.176(10) Uiso 0.50 d P 2

loop_
_atom_type_symbol
_atom_type_description
_atom_type_scat_dispersion_real
_atom_type_scat_dispersion_imag
_atom_type_scat_source
C C 0.0033 0.0016 'International Tables Vol C Tables 4.2.6.8 and 6.1.1.4'
H H 0.0000 0.0000 'International Tables Vol C Tables 4.2.6.8 and 6.1.1.4'
N N 0.0061 0.0033 'International Tables Vol C Tables 4.2.6.8 and 6.1.1.4'
Co Co 0.3494 0.9721 'International Tables Vol C Tables 4.2.6.8 and 6.1.1.4'
Br Br -0.2901 2.4595 'International Tables Vol C Tables 4.2.6.8 and 6.1.1.4'

loop_
_geom_angle_atom_site_label_1
_geom_angle_atom_site_label_2
_geom_angle_atom_site_label_3
_geom_angle
_geom_angle_site_symmetry_1
_geom_angle_site_symmetry_3
_geom_angle_publ_flag
Co1 Co2 Co3 178.02(4) . . y
Co2 Co1 Br1 179.83(4) . . y
Co2 Co3 Br2 179.39(4) . . y
N1 Co1 N4 89.8(2) . . y
N1 Co1 N7 89.9(2) . . y
N1 Co1 N10 170.8(2) . . y
N4 Co1 N7 170.8(2) . . y
N4 Co1 N10 88.3(2) . . y
N7 Co1 N10 90.4(2) . . y
N3 Co3 N6 88.69(15) . . y
N5 Co2 N2 89.4(2) . . y
N2 Co2 N8 90.8(2) . . y
N11 Co2 N2 179.1(2) . . y
N5 Co2 N8 178.8(2) . . y
N5 Co2 N11 90.0(2) . . y
N11 Co2 N8 89.8(2) . . y
N9 Co3 N3 92.8(2) . . y
N3 Co3 N12 163.2(2) . . y
N9 Co3 N6 163.6(2) . . y
N9 Co3 N12 90.2(2) . . y
N12 Co3 N6 83.89(15) . . y
N1 Co1 Br1 94.25(13) . . y
N4 Co1 Br1 95.16(13) . . y
N7 Co1 Br1 94.06(14) . . y
N10 Co1 Br1 94.91(13) . . y
N3 Co3 Br2 97.82(12) . . y
N6 Co3 Br2 99.02(11) . . y
N9 Co3 Br2 97.00(12) . . y
N12 Co3 Br2 98.19(12) . . y
N1 Co1 Co2 85.65(13) . . ?
N4 Co1 Co2 84.97(13) . . ?
N7 Co1 Co2 85.80(13) . . ?
N10 Co1 Co2 85.20(13) . . ?
N5 Co2 Co1 89.96(13) . . ?
N11 Co2 Co1 90.17(13) . . ?
N2 Co2 Co1 89.24(13) . . ?
N8 Co2 Co1 88.87(13) . . ?
N5 Co2 Co3 92.01(13) . . ?
N11 Co2 Co3 90.05(13) . . ?
N2 Co2 Co3 90.57(13) . . ?
N8 Co2 Co3 89.16(13) . . ?
N9 Co3 Co2 82.69(12) . . ?
N3 Co3 Co2 82.73(12) . . ?
N12 Co3 Co2 81.29(12) . . ?
N6 Co3 Co2 81.26(11) . . ?
C5 N1 C1 117.8(5) . . ?
C5 N1 Co1 120.3(3) . . ?
C1 N1 Co1 121.9(4) . . ?
C6 N2 C5 122.8(4) . . ?
C6 N2 Co2 119.9(3) . . ?
C5 N2 Co2 117.3(3) . . ?
C10 N3 C6 117.4(5) . . ?
C10 N3 Co3 121.1(4) . . ?
C6 N3 Co3 121.5(3) . . ?
C11 N4 C15 117.8(5) . . ?
C11 N4 Co1 121.2(4) . . ?
C15 N4 Co1 120.9(3) . . ?
C16 N5 C15 123.4(4) . . ?
C16 N5 Co2 119.7(3) . . ?
C15 N5 Co2 116.5(3) . . ?
C20 N6 C16 118.1(4) . . ?
C20 N6 Co3 118.6(3) . . ?
C16 N6 Co3 123.2(3) . . ?
C21 N7 C25 118.7(5) . . ?
C21 N7 Co1 121.5(4) . . ?
C25 N7 Co1 119.7(4) . . ?
C25 N8 C26 122.6(4) . . ?
C25 N8 Co2 118.0(3) . . ?
C26 N8 Co2 119.4(3) . . ?
C30 N9 C26 117.6(4) . . ?
C30 N9 Co3 120.6(4) . . ?
C26 N9 Co3 121.5(3) . . ?
C31 N10 C35 118.4(5) . . ?
C31 N10 Co1 122.2(4) . . ?
C35 N10 Co1 119.4(3) . . ?
C35 N11 C36 124.1(4) . . ?
C35 N11 Co2 118.2(4) . . ?
C36 N11 Co2 117.4(3) . . ?
C40 N12 C36 118.4(4) . . ?
C40 N12 Co3 118.7(3) . . ?
C36 N12 Co3 122.1(3) . . ?
N1 C1 C2 123.3(6) . . ?
C3 C2 C1 118.2(6) . . ?
C4 C3 C2 120.5(6) . . ?
C3 C4 C5 119.6(5) . . ?
N1 C5 N2 115.2(4) . . ?
N1 C5 C4 120.6(5) . . ?
N2 C5 C4 124.0(5) . . ?
N2 C6 N3 116.1(4) . . ?
N2 C6 C7 123.7(5) . . ?
N3 C6 C7 120.1(5) . . ?
C8 C7 C6 120.4(6) . . ?
C9 C8 C7 119.0(6) . . ?
C8 C9 C10 119.0(6) . . ?
N3 C10 C9 123.8(6) . . ?
N4 C11 C12 124.1(5) . . ?
C11 C12 C13 118.3(5) . . ?
C14 C13 C12 119.1(5) . . ?
C13 C14 C15 120.6(5) . . ?
N4 C15 N5 114.5(4) . . ?
N4 C15 C14 120.0(4) . . ?
N5 C15 C14 125.3(5) . . ?
N6 C16 N5 115.8(4) . . ?
N6 C16 C17 120.1(4) . . ?
N5 C16 C17 124.1(5) . . ?
C18 C17 C16 120.3(5) . . ?
C17 C18 C19 119.5(5) . . ?
C20 C19 C18 117.8(5) . . ?
N6 C20 C19 124.2(5) . . ?
N7 C21 C22 123.2(6) . . ?
C21 C22 C23 118.2(6) . . ?
C24 C23 C22 119.0(6) . . ?
C23 C24 C25 120.9(6) . . ?
N7 C25 N8 115.2(4) . . ?
N7 C25 C24 119.8(5) . . ?
N8 C25 C24 124.9(5) . . ?
N9 C26 N8 115.2(4) . . ?
N9 C26 C27 120.2(5) . . ?
N8 C26 C27 124.5(5) . . ?
C28 C27 C26 120.0(6) . . ?
C27 C28 C29 119.5(6) . . ?
C30 C29 C28 118.2(6) . . ?
N9 C30 C29 124.3(6) . . ?
N10 C31 C32 123.9(6) . . ?
C31 C32 C33 118.3(6) . . ?
C34 C33 C32 120.1(6) . . ?
C33 C34 C35 120.1(6) . . ?
N11 C35 N10 115.9(4) . . ?
N11 C35 C34 124.9(5) . . ?
N10 C35 C34 119.1(5) . . ?
N12 C36 N11 115.1(4) . . ?
N12 C36 C37 120.1(5) . . ?
N11 C36 C37 124.4(5) . . ?
C38 C37 C36 120.0(5) . . ?
C37 C38 C39 119.9(5) . . ?
C38 C39 C40 117.6(5) . . ?
N12 C40 C39 124.0(5) . . ?
Co4 Co5 Co6 177.41(4) . . y
Co5 Co4 Br3 177.98(3) . . y
Co5 Co6 Br4 177.82(4) . . y
N16 Co4 N13 89.3(2) . . y
N19 Co4 N13 169.1(2) . . y
N22 Co4 N13 90.9(2) . . y
N16 Co4 N19 89.7(2) . . y
N16 Co4 N22 170.4(2) . . y
N19 Co4 N22 88.3(2) . . y
N14 Co5 N17 90.0(2) . . y
N20 Co5 N14 179.2(2) . . y
N14 Co5 N23 89.5(2) . . y
N20 Co5 N17 90.4(2) . . y
N23 Co5 N17 178.4(2) . . y
N20 Co5 N23 90.1(2) . . y
N15 Co6 N18 88.8(2) . . y
N15 Co6 N21 165.9(2) . . y
N15 Co6 N24 91.7(2) . . y
N18 Co6 N21 87.4(2) . . y
N18 Co6 N24 164.9(2) . . y
N21 Co6 N24 88.4(2) . . y
N16 Co4 Br3 95.76(12) . . y
N19 Co4 Br3 96.24(12) . . y
N22 Co4 Br3 93.82(12) . . y
N13 Co4 Br3 94.68(12) . . y
N15 Co6 Br4 95.32(11) . . y
N18 Co6 Br4 97.37(11) . . y
N21 Co6 Br4 98.60(12) . . y
N24 Co6 Br4 97.61(12) . . y
N16 Co4 Co5 86.15(12) . . ?
N19 Co4 Co5 84.41(12) . . ?
N22 Co4 Co5 84.28(12) . . ?
N13 Co4 Co5 84.67(12) . . ?
N20 Co5 Co4 90.39(13) . . ?
N14 Co5 Co4 90.25(12) . . ?
N23 Co5 Co4 89.87(12) . . ?
N17 Co5 Co4 88.61(12) . . ?
N20 Co5 Co6 89.89(13) . . ?
N14 Co5 Co6 89.49(12) . . ?
N23 Co5 Co6 92.70(12) . . ?
N17 Co5 Co6 88.82(12) . . ?
N15 Co6 Co5 82.81(11) . . ?
N18 Co6 Co5 83.72(11) . . ?
N21 Co6 Co5 83.31(12) . . ?
N24 Co6 Co5 81.37(12) . . ?
C45 N13 C41 117.7(4) . . ?
C45 N13 Co4 120.1(3) . . ?
C41 N13 Co4 122.2(4) . . ?
C46 N14 C45 124.0(4) . . ?
C46 N14 Co5 119.2(3) . . ?
C45 N14 Co5 116.8(3) . . ?
C50 N15 C46 117.4(4) . . ?
C50 N15 Co6 121.3(3) . . ?
C46 N15 Co6 121.1(3) . . ?
C51 N16 C55 119.4(4) . . ?
C51 N16 Co4 121.6(3) . . ?
C55 N16 Co4 118.9(3) . . ?
C55 N17 C56 123.4(4) . . ?
C55 N17 Co5 117.5(3) . . ?
C56 N17 Co5 119.0(3) . . ?
C60 N18 C56 118.5(4) . . ?
C60 N18 Co6 120.9(4) . . ?
C56 N18 Co6 120.4(3) . . ?
C61 N19 C65 117.6(4) . . ?
C61 N19 Co4 121.4(4) . . ?
C65 N19 Co4 120.9(3) . . ?
C66 N20 C65 123.1(4) . . ?
C66 N20 Co5 120.1(3) . . ?
C65 N20 Co5 116.5(3) . . ?
C66 N21 C70 118.2(5) . . ?
C66 N21 Co6 120.8(3) . . ?
C70 N21 Co6 121.0(4) . . ?
C71 N22 C75 118.5(4) . . ?
C71 N22 Co4 121.0(3) . . ?
C75 N22 Co4 120.4(3) . . ?
C76 N23 C75 124.8(4) . . ?
C76 N23 Co5 118.3(3) . . ?
C75 N23 Co5 116.8(3) . . ?
C80 N24 C76 118.6(4) . . ?
C80 N24 Co6 119.1(4) . . ?
C76 N24 Co6 122.3(3) . . ?
N13 C41 C42 122.8(5) . . ?
C41 C42 C43 119.6(5) . . ?
C44 C43 C42 119.0(5) . . ?
C43 C44 C45 119.8(5) . . ?
N13 C45 N14 115.4(4) . . ?
N13 C45 C44 121.1(4) . . ?
N14 C45 C44 123.0(5) . . ?
N15 C46 N14 114.5(4) . . ?
N15 C46 C47 121.0(5) . . ?
N14 C46 C47 124.1(4) . . ?
C48 C47 C46 119.9(5) . . ?
C47 C48 C49 118.8(5) . . ?
C50 C49 C48 118.6(5) . . ?
N15 C50 C49 124.0(5) . . ?
N16 C51 C52 122.5(5) . . ?
C51 C52 C53 118.9(5) . . ?
C54 C53 C52 119.4(5) . . ?
C53 C54 C55 120.7(5) . . ?
N16 C55 N17 116.1(4) . . ?
N16 C55 C54 119.0(4) . . ?
N17 C55 C54 124.5(4) . . ?
N17 C56 N18 114.9(4) . . ?
N17 C56 C57 124.6(5) . . ?
N18 C56 C57 120.3(4) . . ?
C58 C57 C56 119.7(5) . . ?
C59 C58 C57 119.5(5) . . ?
C60 C59 C58 119.1(5) . . ?
N18 C60 C59 122.9(5) . . ?
N19 C61 C62 124.0(5) . . ?
C61 C62 C63 118.1(5) . . ?
C64 C63 C62 119.3(5) . . ?
C63 C64 C65 121.0(5) . . ?
N19 C65 N20 114.6(4) . . ?
N19 C65 C64 119.9(5) . . ?
N20 C65 C64 125.1(5) . . ?
N20 C66 N21 115.4(5) . . ?
N20 C66 C67 124.6(5) . . ?
N21 C66 C67 119.8(5) . . ?
C68 C67 C66 120.3(6) . . ?
C67 C68 C69 119.6(6) . . ?
C70 C69 C68 118.7(6) . . ?
N21 C70 C69 123.3(6) . . ?
N22 C71 C72 123.4(5) . . ?
C73 C72 C71 118.6(6) . . ?
C72 C73 C74 119.6(5) . . ?
C73 C74 C75 120.4(5) . . ?
N23 C75 N22 114.6(4) . . ?
N23 C75 C74 126.1(5) . . ?
N22 C75 C74 119.0(5) . . ?
N24 C76 N23 115.5(4) . . ?
N24 C76 C77 120.1(5) . . ?
N23 C76 C77 124.2(5) . . ?
C78 C77 C76 120.6(5) . . ?
C77 C78 C79 119.1(5) . . ?
C78 C79 C80 118.5(6) . . ?
N24 C80 C79 122.9(6) . . ?
C7S C1S C2S 115.6(10) . . ?
C7S C1S C6S 124.4(10) . . ?
C2S C1S C6S 120.0 . . ?
C3S C2S C1S 120.0 . . ?
C2S C3S C4S 120.0 . . ?
C3S C4S C5S 120.0 . . ?
C6S C5S C4S 120.0 . . ?
C5S C6S C1S 120.0 . . ?
C7' C1' C2' 117.8(17) . . ?
C7' C1' C6' 122.0(17) . . ?
C2' C1' C6' 120.0 . . ?
C1' C2' C3' 120.0 . . ?
C4' C3' C2' 120.0 . . ?
C3' C4' C5' 120.0 . . ?
C6' C5' C4' 120.0 . . ?
C5' C6' C1' 120.0 . . ?
C9S C8S C13S 120.0 . . ?
C8S C9S C10S 120.0 . . ?
C11S C10S C9S 120.0 . . ?
C14S C11S C10S 128.9(20) . . ?
C14S C11S C12S 111.0(20) . . ?
C10S C11S C12S 120.0 . . ?
C13S C12S C11S 120.0 . . ?
C12S C13S C8S 120.0 . . ?
C13' C12' C11' 120.0 . . ?
C12' C13' C8' 120.0 . . ?
C9' C8' C13' 120.0 . . ?
C9' C8' C14' 117.0(10) . . ?
C13' C8' C14' 123.0(10) . . ?
C8' C9' C10' 120.0 . . ?
C11' C10' C9' 120.0 . . ?
C10' C11' C12' 120.0 . . ?
C15S C16S C17S 130.7(29) . . ?
C16S C17S C18S 142.5(28) . . ?
C19S C18S C17S 153.1(32) . . ?
C19S C18S C20S 26.3(15) . . ?
C17S C18S C20S 169.6(23) . . ?
C20S C19S C18S 100.8(37) . . ?
C19S C20S C18S 52.9(29) . . ?
C17' C16' C15' 121.6(16) . . ?
C16' C17' C20' 122.1(17) . . ?
C16' C17' C19' 126.8(19) . . ?
C20' C17' C19' 110.8(18) . . ?
C18' C20' C17' 115.9(19) . . ?
C25S C21S C22S 54.8(13) 2_665 . ?
C25S C21S C26S 80.4(17) 2_665 2_665 ?
C22S C21S C26S 26.4(11) . 2_665 ?
C25S C21S C26S 168.1(19) 2_665 . ?
C22S C21S C26S 127.5(19) . . ?
C26S C21S C26S 101.1(17) 2_665 . ?
C25S C21S C24S 88.9(18) 2_665 2_665 ?
C22S C21S C24S 143.6(19) . 2_665 ?
C26S C21S C24S 166.4(18) 2_665 2_665 ?
C26S C21S C24S 87.6(16) . 2_665 ?
C25S C21S C27S 56.4(13) 2_665 . ?
C22S C21S C27S 110.8(16) . . ?
C26S C21S C27S 136.8(18) 2_665 . ?
C26S C21S C27S 121.3(18) . . ?
C24S C21S C27S 33.7(10) 2_665 . ?
C25S C21S C23S 137.3(19) 2_665 2_665 ?
C22S C21S C23S 163.9(17) . 2_665 ?
C26S C21S C23S 138.2(18) 2_665 2_665 ?
C26S C21S C23S 37.9(10) . 2_665 ?
C24S C21S C23S 49.7(11) 2_665 2_665 ?
C27S C21S C23S 83.4(14) . 2_665 ?
C25S C21S C21S 130.0(21) 2_665 2_665 ?
C22S C21S C21S 77.3(15) . 2_665 ?
C26S C21S C21S 50.9(11) 2_665 2_665 ?
C26S C21S C21S 50.2(12) . 2_665 ?
C24S C21S C21S 136.8(20) 2_665 2_665 ?
C27S C21S C21S 169.1(19) . 2_665 ?
C23S C21S C21S 87.7(15) 2_665 2_665 ?
C25S C21S C22S 166.3(17) 2_665 2_665 ?
C22S C21S C22S 119.9(13) . 2_665 ?
C26S C21S C22S 93.5(13) 2_665 2_665 ?
C26S C21S C22S 7.6(12) . 2_665 ?
C24S C21S C22S 95.1(14) 2_665 2_665 ?
C27S C21S C22S 128.8(14) . 2_665 ?
C23S C21S C22S 45.4(10) 2_665 2_665 ?
C21S C21S C22S 42.6(9) 2_665 2_665 ?
C26S C22S C25S 129.7(35) 2_665 2_665 ?
C26S C22S C21S 77.1(27) 2_665 . ?
C25S C22S C21S 54.8(13) 2_665 . ?
C26S C22S C23S 41.4(25) 2_665 . ?
C25S C22S C23S 170.4(20) 2_665 . ?
C21S C22S C23S 117.6(17) . . ?
C26S C22S C21S 17.1(26) 2_665 2_665 ?
C25S C22S C21S 113.4(16) 2_665 2_665 ?
C21S C22S C21S 60.1(13) . 2_665 ?
C23S C22S C21S 58.0(10) . 2_665 ?
C26S C23S C24S 106.4(19) 2_665 . ?
C26S C23S C22S 23.0(13) 2_665 . ?
C24S C23S C22S 129.3(19) . . ?
C26S C23S C21S 53.6(13) 2_665 2_665 ?
C24S C23S C21S 52.8(11) . 2_665 ?
C22S C23S C21S 76.6(14) . 2_665 ?
C26S C23S C27S 95.8(16) 2_665 2_665 ?
C24S C23S C27S 10.7(11) . 2_665 ?
C22S C23S C27S 118.7(15) . 2_665 ?
C21S C23S C27S 42.2(9) 2_665 2_665 ?
C27S C24S C23S 151.5(30) 2_665 . ?
C27S C24S C21S 74.2(22) 2_665 2_665 ?
C23S C24S C21S 77.5(16) . 2_665 ?
C27S C24S C25S 35.6(19) 2_665 . ?
C23S C24S C25S 117.4(17) . . ?
C21S C24S C25S 40.7(10) 2_665 . ?
C27S C24S C26S 119.9(26) 2_665 2_665 ?
C23S C24S C26S 31.7(10) . 2_665 ?
C21S C24S C26S 45.8(10) 2_665 2_665 ?
C25S C24S C26S 86.0(12) . 2_665 ?
C22S C25S C21S 70.4(17) 2_665 2_665 ?
C22S C25S C27S 140.8(23) 2_665 2_665 ?
C21S C25S C27S 71.2(16) 2_665 2_665 ?
C22S C25S C26S 16.9(12) 2_665 . ?
C21S C25S C26S 54.7(13) 2_665 . ?
C27S C25S C26S 125.9(19) 2_665 . ?
C22S C25S C24S 120.8(18) 2_665 . ?
C21S C25S C24S 50.4(13) 2_665 . ?
C27S C25S C24S 22.4(12) 2_665 . ?
C26S C25S C24S 104.7(14) . . ?
C22S C26S C23S 115.6(34) 2_665 2_665 ?
C22S C26S C21S 76.4(28) 2_665 2_665 ?
C23S C26S C21S 163.6(22) 2_665 2_665 ?
C22S C26S C21S 155.3(37) 2_665 . ?
C23S C26S C21S 88.4(18) 2_665 . ?
C21S C26S C21S 78.9(17) 2_665 . ?
C22S C26S C25S 33.4(25) 2_665 . ?
C23S C26S C25S 148.8(20) 2_665 . ?
C21S C26S C25S 44.9(10) 2_665 . ?
C21S C26S C25S 122.7(18) . . ?
C22S C26S C24S 157.0(33) 2_665 2_665 ?
C23S C26S C24S 41.9(13) 2_665 2_665 ?
C21S C26S C24S 124.6(16) 2_665 2_665 ?
C21S C26S C24S 46.5(10) . 2_665 ?
C25S C26S C24S 169.3(15) . 2_665 ?
C24S C27S C25S 122.0(29) 2_665 2_665 ?
C24S C27S C21S 72.1(22) 2_665 . ?
C25S C27S C21S 52.4(12) 2_665 . ?
C24S C27S C23S 17.8(20) 2_665 2_665 ?
C25S C27S C23S 105.5(16) 2_665 2_665 ?
C21S C27S C23S 54.5(11) . 2_665 ?
C29S C28S C33S 120.0 . . ?
C28S C29S C30S 120.0 . . ?
C29S C30S C31S 120.0 . . ?
C32S C31S C30S 120.0 . . ?
C31S C32S C33S 120.0 . . ?
C32S C33S C28S 120.0 . . ?
C29' C28' C33' 120.0 . . ?
C28' C29' C30' 120.0 . . ?
C29' C30' C31' 120.0 . . ?
C29' C30' C34' 119.5(13) . . ?
C31' C30' C34' 118.8(13) . . ?
C32' C31' C30' 120.0 . . ?
C33' C32' C31' 120.0 . . ?
C32' C33' C28' 120.0 . . ?

loop_
_geom_bond_atom_site_label_1
_geom_bond_atom_site_label_2
_geom_bond_distance
_geom_bond_site_symmetry_2
_geom_bond_publ_flag
Co1 Co2 2.3052(10) . y
Co2 Co3 2.4512(10) . y
Co1 Br1 2.5874(10) . y
Co3 Br2 2.5566(10) . y
Co1 N1 1.972(4) . y
Co1 N4 1.973(4) . y
Co1 N7 1.974(4) . y
Co1 N10 1.984(4) . y
Co2 N2 1.904(4) . y
Co2 N5 1.900(4) . y
Co2 N8 1.911(4) . y
Co2 N11 1.902(4) . y
Co3 N3 2.092(4) . y
Co3 N6 2.108(4) . y
Co3 N9 2.089(4) . y
Co3 N12 2.097(4) . y
N1 C5 1.355(6) . ?
N1 C1 1.362(7) . ?
N2 C6 1.358(6) . ?
N2 C5 1.365(6) . ?
N3 C10 1.360(6) . ?
N3 C6 1.376(6) . ?
N4 C11 1.339(6) . ?
N4 C15 1.367(6) . ?
N5 C16 1.370(6) . ?
N5 C15 1.376(6) . ?
N6 C20 1.349(6) . ?
N6 C16 1.356(6) . ?
N7 C21 1.334(7) . ?
N7 C25 1.356(6) . ?
N8 C25 1.366(6) . ?
N8 C26 1.369(6) . ?
N9 C30 1.347(6) . ?
N9 C26 1.363(6) . ?
N10 C31 1.357(6) . ?
N10 C35 1.370(7) . ?
N11 C35 1.352(6) . ?
N11 C36 1.372(6) . ?
N12 C40 1.344(6) . ?
N12 C36 1.360(6) . ?
C1 C2 1.379(8) . ?
C2 C3 1.372(8) . ?
C3 C4 1.355(8) . ?
C4 C5 1.417(7) . ?
C6 C7 1.406(7) . ?
C7 C8 1.391(7) . ?
C8 C9 1.362(8) . ?
C9 C10 1.381(8) . ?
C11 C12 1.366(7) . ?
C12 C13 1.382(8) . ?
C13 C14 1.362(7) . ?
C14 C15 1.399(6) . ?
C16 C17 1.417(6) . ?
C17 C18 1.357(7) . ?
C18 C19 1.396(7) . ?
C19 C20 1.371(7) . ?
C21 C22 1.383(8) . ?
C22 C23 1.389(9) . ?
C23 C24 1.348(8) . ?
C24 C25 1.406(7) . ?
C26 C27 1.400(7) . ?
C27 C28 1.370(8) . ?
C28 C29 1.373(8) . ?
C29 C30 1.359(7) . ?
C31 C32 1.357(8) . ?
C32 C33 1.373(9) . ?
C33 C34 1.369(8) . ?
C34 C35 1.413(7) . ?
C36 C37 1.410(7) . ?
C37 C38 1.373(8) . ?
C38 C39 1.379(7) . ?
C39 C40 1.385(7) . ?
Co4 Co5 2.3099(9) . y
Co5 Co6 2.3917(10) . y
Co4 Br3 2.6158(9) . y
Co6 Br4 2.5350(9) . y
Co4 N13 2.007(4) . y
Co4 N16 1.974(4) . y
Co4 N19 1.976(4) . y
Co4 N22 1.979(4) . y
Co5 N14 1.892(4) . y
Co5 N17 1.908(4) . y
Co5 N20 1.887(4) . y
Co5 N23 1.902(4) . y
Co6 N15 2.045(4) . y
Co6 N18 2.048(4) . y
Co6 N21 2.055(4) . y
Co6 N24 2.105(4) . y
N13 C45 1.353(6) . ?
N13 C41 1.363(6) . ?
N14 C46 1.372(6) . ?
N14 C45 1.374(5) . ?
N15 C50 1.352(6) . ?
N15 C46 1.361(6) . ?
N16 C51 1.350(6) . ?
N16 C55 1.359(6) . ?
N17 C55 1.360(6) . ?
N17 C56 1.361(6) . ?
N18 C60 1.345(6) . ?
N18 C56 1.370(6) . ?
N19 C61 1.350(6) . ?
N19 C65 1.368(6) . ?
N20 C66 1.357(6) . ?
N20 C65 1.376(6) . ?
N21 C66 1.358(7) . ?
N21 C70 1.360(6) . ?
N22 C71 1.340(6) . ?
N22 C75 1.372(6) . ?
N23 C76 1.365(6) . ?
N23 C75 1.370(6) . ?
N24 C80 1.344(6) . ?
N24 C76 1.364(6) . ?
C41 C42 1.366(7) . ?
C42 C43 1.374(8) . ?
C43 C44 1.367(7) . ?
C44 C45 1.405(7) . ?
C46 C47 1.404(7) . ?
C47 C48 1.368(7) . ?
C48 C49 1.399(7) . ?
C49 C50 1.362(8) . ?
C51 C52 1.374(7) . ?
C52 C53 1.382(7) . ?
C53 C54 1.355(6) . ?
C54 C55 1.417(6) . ?
C56 C57 1.404(6) . ?
C57 C58 1.376(7) . ?
C58 C59 1.376(8) . ?
C59 C60 1.375(7) . ?
C61 C62 1.373(7) . ?
C62 C63 1.385(8) . ?
C63 C64 1.350(7) . ?
C64 C65 1.406(6) . ?
C66 C67 1.419(7) . ?
C67 C68 1.361(7) . ?
C68 C69 1.376(9) . ?
C69 C70 1.373(8) . ?
C71 C72 1.370(7) . ?
C72 C73 1.364(8) . ?
C73 C74 1.366(8) . ?
C74 C75 1.403(6) . ?
C76 C77 1.401(6) . ?
C77 C78 1.364(8) . ?
C78 C79 1.386(8) . ?
C79 C80 1.387(7) . ?
C1S C7S 1.36(2) . ?
C1S C2S 1.39 . ?
C1S C6S 1.39 . ?
C2S C3S 1.39 . ?
C3S C4S 1.39 . ?
C4S C5S 1.39 . ?
C5S C6S 1.39 . ?
C1' C7' 1.27(2) . ?
C1' C2' 1.39 . ?
C1' C6' 1.39 . ?
C2' C3' 1.39 . ?
C3' C4' 1.39 . ?
C4' C5' 1.39 . ?
C5' C6' 1.39 . ?
C8S C9S 1.39 . ?
C8S C13S 1.39 . ?
C9S C10S 1.39 . ?
C10S C11S 1.39 . ?
C11S C14S 1.16(2) . ?
C11S C12S 1.39 . ?
C12S C13S 1.39 . ?
C12' C13' 1.39 . ?
C12' C11' 1.39 . ?
C13' C8' 1.39 . ?
C8' C9' 1.39 . ?
C8' C14' 1.59(2) . ?
C9' C10' 1.39 . ?
C10' C11' 1.39 . ?
C15S C16S 1.42(4) . ?
C16S C17S 1.55(4) . ?
C17S C18S 1.76(4) . ?
C18S C19S 1.50(4) . ?
C18S C20S 1.85(4) . ?
C19S C20S 0.83(4) . ?
C15' C16' 1.47(2) . ?
C16' C17' 1.17(2) . ?
C17' C20' 1.42(2) . ?
C17' C19' 1.55(3) . ?
C18' C20' 1.25(2) . ?
C21S C25S 1.15(2) 2_665 ?
C21S C22S 1.32(2) . ?
C21S C26S 1.32(2) 2_665 ?
C21S C26S 1.34(2) . ?
C21S C24S 1.35(2) 2_665 ?
C21S C27S 1.37(2) . ?
C21S C23S 1.66(2) 2_665 ?
C21S C21S 1.69(3) 2_665 ?
C21S C22S 1.90(2) 2_665 ?
C22S C25S 1.15(2) 2_665 ?
C22S C23S 1.39(2) . ?
C22S C21S 1.90(2) 2_665 ?
C23S C26S 1.02(2) 2_665 ?
C23S C24S 1.30(2) . ?
C23S C21S 1.66(2) 2_665 ?
C24S C21S 1.35(2) 2_665 ?
C24S C25S 1.76(3) . ?
C24S C26S 1.86(2) 2_665 ?
C25S C22S 1.15(2) 2_665 ?
C25S C21S 1.15(2) 2_665 ?
C25S C27S 1.21(2) 2_665 ?
C25S C26S 1.60(3) . ?
C26S C23S 1.02(2) 2_665 ?
C26S C21S 1.32(2) 2_665 ?
C26S C24S 1.86(2) 2_665 ?
C27S C25S 1.21(2) 2_665 ?
C27S C23S 2.03(2) 2_665 ?
C28S C29S 1.39 . ?
C28S C33S 1.39 . ?
C29S C30S 1.39 . ?
C30S C31S 1.39 . ?
C31S C32S 1.39 . ?
C32S C33S 1.39 . ?
C28' C29' 1.39 . ?
C28' C33' 1.39 . ?
C29' C30' 1.39 . ?
C30' C31' 1.39 . ?
C30' C34' 1.60(3) . ?
C31' C32' 1.39 . ?
C32' C33' 1.39 . ?
